data_4120059
loop_
_publ_author_name
'Brian D. Rekken'
'Thomas M. Brown'
'James C. Fettinger'
'Felicitas Lips'
'Heikki M. Tuononen'
'Rolfe H. Herber'
'Philip P. Power'

_publ_section_title
;
 Dispersion Forces and Counterintuitive Steric Effects in Main Group
 Molecules: Heavier Group 14 (Si-Pb) Dichalcogenolate Carbene Analogues
 with Sub-90\% Interligand Bond Angles
;
_journal_name_full 'Journal of the American Chemical Society'
_journal_page_first 10134
_journal_page_last 10148
_journal_paper_doi 10.1021/ja403802a
_journal_volume 135
_journal_year 2013
_chemical_formula_moiety 'C84 H122 S2 Sn'
_chemical_formula_sum 'C84 H122 S2 Sn'
_chemical_formula_weight 1314.63
_chemical_name_systematic
; 
 ? 
;
_space_group_IT_number 15
_symmetry_cell_setting monoclinic
_symmetry_space_group_name_Hall '-C 2yc'
_symmetry_space_group_name_H-M 'C 1 2/c 1'
_atom_sites_solution_hydrogens geom
_atom_sites_solution_primary direct
_atom_sites_solution_secondary difmap
_audit_creation_method SHELXL-97
_cell_angle_alpha 90.00
_cell_angle_beta 96.0570(10)
_cell_angle_gamma 90.00
_cell_formula_units_Z 4
_cell_length_a 17.7861(8)
_cell_length_b 25.4670(11)
_cell_length_c 16.9855(7)
_cell_measurement_reflns_used 1530
_cell_measurement_temperature 90(2)
_cell_measurement_theta_max 27.32
_cell_measurement_theta_min 2.66
_cell_volume 7650.8(6)
_computing_cell_refinement 'SAINT (8.18C) (Bruker, 2012)'
_computing_data_collection 'Apex2 (2012.2-0) (Bruker, 2012)'
_computing_data_reduction 'SAINT (8.18C) (Bruker, 2012)'
_computing_molecular_graphics 'Bruker SHELXTL'
_computing_publication_material 'Bruker SHELXTL'
_computing_structure_refinement 'SHELXL-97 (Sheldrick, 2008)'
_computing_structure_solution 'SHELXS-97 (Sheldrick, 2008)'
_diffrn_ambient_temperature 90(2)
_diffrn_measured_fraction_theta_full 0.997
_diffrn_measured_fraction_theta_max 0.997
_diffrn_measurement_device_type 'Bruker APEX-II CCD'
_diffrn_measurement_method '\f and \w scans'
_diffrn_radiation_monochromator graphite
_diffrn_radiation_source 'fine-focus sealed tube'
_diffrn_radiation_type MoK\a
_diffrn_radiation_wavelength 0.71073
_diffrn_reflns_av_R_equivalents 0.0000
_diffrn_reflns_av_sigmaI/netI 0.0495
_diffrn_reflns_limit_h_max 21
_diffrn_reflns_limit_h_min -21
_diffrn_reflns_limit_k_max 30
_diffrn_reflns_limit_k_min 0
_diffrn_reflns_limit_l_max 20
_diffrn_reflns_limit_l_min 0
_diffrn_reflns_number 6928
_diffrn_reflns_theta_full 25.25
_diffrn_reflns_theta_max 25.25
_diffrn_reflns_theta_min 2.66
_exptl_absorpt_coefficient_mu 0.430
_exptl_absorpt_correction_T_max 0.9463
_exptl_absorpt_correction_T_min 0.8572
_exptl_absorpt_correction_type multi-scan
_exptl_absorpt_process_details 'TWINABS V2008/4 (Sheldrick, 2008)'
_exptl_crystal_colour Yellow
_exptl_crystal_density_diffrn 1.141
_exptl_crystal_description Rod
_exptl_crystal_F_000 2832
_exptl_crystal_size_max 0.37
_exptl_crystal_size_mid 0.14
_exptl_crystal_size_min 0.13
_refine_diff_density_max 0.433
_refine_diff_density_min -0.656
_refine_diff_density_rms 0.059
_refine_ls_extinction_method none
_refine_ls_goodness_of_fit_ref 1.049
_refine_ls_hydrogen_treatment constr
_refine_ls_matrix_type full
_refine_ls_number_parameters 428
_refine_ls_number_reflns 6928
_refine_ls_number_restraints 15
_refine_ls_restrained_S_all 1.049
_refine_ls_R_factor_all 0.0569
_refine_ls_R_factor_gt 0.0385
_refine_ls_shift/su_max 0.001
_refine_ls_shift/su_mean 0.000
_refine_ls_structure_factor_coef Fsqd
_refine_ls_weighting_details 'calc w=1/[\s^2^(Fo^2^)+(0.0296P)^2^+8.5855P] where P=(Fo^2^+2Fc^2^)/3'
_refine_ls_weighting_scheme calc
_refine_ls_wR_factor_gt 0.0778
_refine_ls_wR_factor_ref 0.0823
_reflns_number_gt 5480
_reflns_number_total 6928
_reflns_threshold_expression >2sigma(I)
_cod_data_source_file ja403802a_si_002.cif
_cod_data_source_block bdr62tw41
_cod_original_sg_symbol_H-M 'C 2/c'
_cod_database_code 4120059

loop_
_symmetry_equiv_pos_as_xyz
'x, y, z'
'-x, y, -z+1/2'
'x+1/2, y+1/2, z'
'-x+1/2, y+1/2, -z+1/2'
'-x, -y, -z'
'x, -y, z-1/2'
'-x+1/2, -y+1/2, -z'
'x+1/2, -y+1/2, z-1/2'

loop_
_atom_site_label
_atom_site_type_symbol
_atom_site_fract_x
_atom_site_fract_y
_atom_site_fract_z
_atom_site_U_iso_or_equiv
_atom_site_adp_type
_atom_site_occupancy
_atom_site_symmetry_multiplicity
_atom_site_calc_flag
_atom_site_refinement_flags
_atom_site_disorder_assembly
_atom_site_disorder_group
Sn1 Sn 1.0000 0.826993(9) 0.2500 0.02588(9) Uani 1 2 d S . .
S1 S 0.92254(3) 0.74810(2) 0.27580(4) 0.02652(16) Uani 1 1 d . . .
C1 C 0.82239(13) 0.75296(8) 0.26327(15) 0.0219(6) Uani 1 1 d . . .
C2 C 0.78466(13) 0.70651(9) 0.28116(14) 0.0210(5) Uani 1 1 d . . .
C3 C 0.70545(13) 0.70491(9) 0.27005(15) 0.0239(6) Uani 1 1 d . . .
C4 C 0.66672(14) 0.74991(9) 0.24333(15) 0.0261(6) Uani 1 1 d . . .
H4 H 0.6130 0.7488 0.2365 0.031 Uiso 1 1 calc R . .
C5 C 0.70231(14) 0.79634(9) 0.22606(16) 0.0275(6) Uani 1 1 d . . .
C6 C 0.78169(13) 0.79782(9) 0.23510(15) 0.0254(6) Uani 1 1 d . . .
C7 C 0.65977(13) 0.65595(9) 0.28538(16) 0.0264(6) Uani 1 1 d . . .
H7 H 0.6960 0.6280 0.3063 0.032 Uiso 1 1 calc R . .
C8 C 0.60481(15) 0.66582(10) 0.34703(17) 0.0363(7) Uani 1 1 d . . .
H8A H 0.6330 0.6775 0.3966 0.054 Uiso 1 1 calc R . .
H8B H 0.5777 0.6333 0.3564 0.054 Uiso 1 1 calc R . .
H8C H 0.5685 0.6930 0.3277 0.054 Uiso 1 1 calc R . .
C9 C 0.61689(15) 0.63578(10) 0.20787(17) 0.0360(7) Uani 1 1 d . . .
H9A H 0.5908 0.6030 0.2182 0.054 Uiso 1 1 calc R . .
H9B H 0.6528 0.6294 0.1689 0.054 Uiso 1 1 calc R . .
H9C H 0.5798 0.6621 0.1871 0.054 Uiso 1 1 calc R . .
C10 C 0.65305(15) 0.84362(9) 0.20004(17) 0.0342(7) Uani 1 1 d . . .
H10 H 0.6870 0.8726 0.1857 0.041 Uiso 1 1 calc R . .
C11 C 0.60984(17) 0.86291(11) 0.26782(18) 0.0474(9) Uani 1 1 d . . .
H11A H 0.5764 0.8350 0.2832 0.071 Uiso 1 1 calc R . .
H11B H 0.5796 0.8937 0.2504 0.071 Uiso 1 1 calc R . .
H11C H 0.6459 0.8724 0.3133 0.071 Uiso 1 1 calc R . .
C12 C 0.59741(15) 0.83105(10) 0.12698(18) 0.0385(7) Uani 1 1 d . . .
H12A H 0.6254 0.8180 0.0843 0.058 Uiso 1 1 calc R . .
H12B H 0.5697 0.8629 0.1094 0.058 Uiso 1 1 calc R . .
H12C H 0.5616 0.8042 0.1407 0.058 Uiso 1 1 calc R . .
C13 C 0.82845(13) 0.65854(8) 0.31301(15) 0.0202(5) Uani 1 1 d . . .
C14 C 0.84333(13) 0.61711(8) 0.26246(14) 0.0197(5) Uani 1 1 d . . .
C15 C 0.87870(13) 0.57192(9) 0.29524(15) 0.0212(5) Uani 1 1 d . . .
H15 H 0.8886 0.5438 0.2611 0.025 Uiso 1 1 calc R . .
C16 C 0.89980(13) 0.56677(9) 0.37581(15) 0.0214(5) Uani 1 1 d . . .
C17 C 0.88697(13) 0.60911(9) 0.42389(15) 0.0225(5) Uani 1 1 d . . .
H17 H 0.9025 0.6066 0.4790 0.027 Uiso 1 1 calc R . .
C18 C 0.85217(13) 0.65521(9) 0.39446(15) 0.0225(6) Uani 1 1 d . . .
C19 C 0.82606(14) 0.62048(9) 0.17296(15) 0.0241(6) Uani 1 1 d . . .
H19 H 0.7889 0.6496 0.1612 0.029 Uiso 1 1 calc R . .
C20 C 0.89736(15) 0.63453(10) 0.13440(16) 0.0314(6) Uani 1 1 d . . .
H20A H 0.9170 0.6684 0.1549 0.047 Uiso 1 1 calc R . .
H20B H 0.8851 0.6369 0.0769 0.047 Uiso 1 1 calc R . .
H20C H 0.9357 0.6073 0.1467 0.047 Uiso 1 1 calc R . .
C21 C 0.79018(15) 0.57015(9) 0.13663(16) 0.0313(6) Uani 1 1 d . . .
H21A H 0.8272 0.5415 0.1428 0.047 Uiso 1 1 calc R . .
H21B H 0.7744 0.5759 0.0802 0.047 Uiso 1 1 calc R . .
H21C H 0.7460 0.5609 0.1637 0.047 Uiso 1 1 calc R . .
C22 C 0.93518(14) 0.51685(9) 0.41275(15) 0.0258(6) Uani 1 1 d . . .
H22 H 0.9676 0.5275 0.4618 0.031 Uiso 1 1 calc R . .
C23 C 0.98545(14) 0.48792(9) 0.36096(16) 0.0305(6) Uani 1 1 d . . .
H23A H 0.9547 0.4739 0.3144 0.046 Uiso 1 1 calc R . .
H23B H 1.0109 0.4590 0.3910 0.046 Uiso 1 1 calc R . .
H23C H 1.0233 0.5121 0.3438 0.046 Uiso 1 1 calc R . .
C24 C 0.87390(17) 0.48063(11) 0.4383(2) 0.0475(8) Uani 1 1 d . . .
H24A H 0.8441 0.4995 0.4746 0.071 Uiso 1 1 calc R . .
H24B H 0.8975 0.4498 0.4652 0.071 Uiso 1 1 calc R . .
H24C H 0.8408 0.4693 0.3916 0.071 Uiso 1 1 calc R . .
C25 C 0.84486(14) 0.70034(10) 0.45183(16) 0.0302(6) Uani 1 1 d . . .
H25 H 0.8224 0.7310 0.4209 0.036 Uiso 1 1 calc R . .
C26 C 0.92270(16) 0.71683(11) 0.49153(17) 0.0407(7) Uani 1 1 d . . .
H26A H 0.9430 0.6890 0.5276 0.061 Uiso 1 1 calc R . .
H26B H 0.9178 0.7493 0.5214 0.061 Uiso 1 1 calc R . .
H26C H 0.9571 0.7226 0.4509 0.061 Uiso 1 1 calc R . .
C27 C 0.79272(16) 0.68641(12) 0.51403(17) 0.0429(8) Uani 1 1 d . . .
H27A H 0.7420 0.6790 0.4881 0.064 Uiso 1 1 calc R . .
H27B H 0.7903 0.7159 0.5507 0.064 Uiso 1 1 calc R . .
H27C H 0.8122 0.6553 0.5434 0.064 Uiso 1 1 calc R . .
C28 C 0.82158(14) 0.84671(9) 0.21253(16) 0.0288(7) Uani 1 1 d . A .
C29 C 0.83166(15) 0.88942(9) 0.26658(18) 0.0360(7) Uani 1 1 d . . .
C30 C 0.86091(16) 0.93622(10) 0.2400(2) 0.0451(9) Uani 1 1 d . A .
H30 H 0.8677 0.9649 0.2758 0.054 Uiso 1 1 calc R . .
C31 C 0.88036(17) 0.94264(10) 0.1647(2) 0.0486(9) Uani 1 1 d D . .
C32 C 0.87367(16) 0.89989(11) 0.11374(19) 0.0428(8) Uani 1 1 d . A .
H32 H 0.8894 0.9033 0.0623 0.051 Uiso 1 1 calc R . .
C33 C 0.84418(15) 0.85162(10) 0.13631(17) 0.0343(7) Uani 1 1 d . . .
C34 C 0.81168(16) 0.88496(10) 0.35069(18) 0.0373(7) Uani 1 1 d . . .
H34 H 0.7738 0.8560 0.3518 0.045 Uiso 1 1 calc R . .
C35 C 0.88098(16) 0.86983(11) 0.40806(18) 0.0401(7) Uani 1 1 d . . .
H35A H 0.8995 0.8353 0.3935 0.060 Uiso 1 1 calc R . .
H35B H 0.8667 0.8685 0.4622 0.060 Uiso 1 1 calc R . .
H35C H 0.9209 0.8961 0.4051 0.060 Uiso 1 1 calc R . .
C36 C 0.77549(19) 0.93508(11) 0.3804(2) 0.0582(10) Uani 1 1 d . . .
H36A H 0.8138 0.9627 0.3885 0.087 Uiso 1 1 calc R . .
H36B H 0.7549 0.9277 0.4305 0.087 Uiso 1 1 calc R . .
H36C H 0.7346 0.9467 0.3410 0.087 Uiso 1 1 calc R . .
C37A C 0.9016(2) 0.99922(13) 0.1426(3) 0.0369(12) Uani 0.74 1 d PDU A 1
H37A H 0.9155 1.0186 0.1933 0.044 Uiso 0.74 1 calc PR A 1
C38A C 0.8354(3) 1.0266(3) 0.1003(3) 0.0397(15) Uani 0.74 1 d PD A 1
H38A H 0.8521 1.0592 0.0770 0.060 Uiso 0.74 1 calc PR A 1
H38B H 0.7987 1.0348 0.1377 0.060 Uiso 0.74 1 calc PR A 1
H38C H 0.8116 1.0038 0.0583 0.060 Uiso 0.74 1 calc PR A 1
C39A C 0.9709(3) 0.99744(17) 0.0995(3) 0.0556(14) Uani 0.74 1 d PDU A 1
H39A H 0.9597 0.9780 0.0498 0.083 Uiso 0.74 1 calc PR A 1
H39B H 1.0119 0.9798 0.1325 0.083 Uiso 0.74 1 calc PR A 1
H39C H 0.9865 1.0333 0.0879 0.083 Uiso 0.74 1 calc PR A 1
C37B C 0.9116(7) 0.9867(4) 0.1122(7) 0.0372(16) Uani 0.26 1 d PDU A 2
H37B H 0.9303 0.9677 0.0665 0.045 Uiso 0.26 1 calc PR A 2
C38B C 0.8469(11) 1.0187(9) 0.0774(12) 0.0397(15) Uani 0.26 1 d PD A 2
H38D H 0.8034 1.0130 0.1073 0.060 Uiso 0.26 1 calc PR A 2
H38E H 0.8336 1.0084 0.0221 0.060 Uiso 0.26 1 calc PR A 2
H38F H 0.8608 1.0559 0.0797 0.060 Uiso 0.26 1 calc PR A 2
C39B C 0.9792(7) 1.0141(5) 0.1527(9) 0.052(2) Uani 0.26 1 d PDU A 2
H39D H 0.9907 1.0450 0.1218 0.078 Uiso 0.26 1 calc PR A 2
H39E H 1.0226 0.9901 0.1570 0.078 Uiso 0.26 1 calc PR A 2
H39F H 0.9687 1.0250 0.2057 0.078 Uiso 0.26 1 calc PR A 2
C40 C 0.83459(16) 0.80725(11) 0.07573(16) 0.0363(7) Uani 1 1 d . A .
H40 H 0.8131 0.7763 0.1019 0.044 Uiso 1 1 calc R . .
C41 C 0.90892(17) 0.79033(13) 0.04727(19) 0.0537(9) Uani 1 1 d . . .
H41A H 0.9319 0.8202 0.0224 0.081 Uiso 1 1 calc R A .
H41B H 0.8997 0.7619 0.0086 0.081 Uiso 1 1 calc R . .
H41C H 0.9432 0.7780 0.0924 0.081 Uiso 1 1 calc R . .
C42 C 0.77847(17) 0.82279(13) 0.00475(18) 0.0498(8) Uani 1 1 d . . .
H42A H 0.7986 0.8527 -0.0226 0.075 Uiso 1 1 calc R A .
H42B H 0.7300 0.8325 0.0233 0.075 Uiso 1 1 calc R . .
H42C H 0.7710 0.7931 -0.0319 0.075 Uiso 1 1 calc R . .

loop_
_atom_site_aniso_label
_atom_site_aniso_U_11
_atom_site_aniso_U_22
_atom_site_aniso_U_33
_atom_site_aniso_U_23
_atom_site_aniso_U_13
_atom_site_aniso_U_12
Sn1 0.02702(14) 0.01357(12) 0.03368(16) 0.000 -0.01261(11) 0.000
S1 0.0234(3) 0.0142(3) 0.0390(4) 0.0029(3) -0.0105(3) 0.0016(2)
C1 0.0232(13) 0.0143(12) 0.0254(15) -0.0015(10) -0.0106(11) 0.0035(9)
C2 0.0240(13) 0.0158(12) 0.0212(14) -0.0034(10) -0.0070(10) 0.0057(9)
C3 0.0244(13) 0.0187(12) 0.0264(15) -0.0031(11) -0.0072(11) 0.0025(10)
C4 0.0212(13) 0.0210(13) 0.0333(16) -0.0026(11) -0.0096(11) 0.0049(10)
C5 0.0280(14) 0.0171(13) 0.0340(16) -0.0008(11) -0.0131(12) 0.0053(10)
C6 0.0286(14) 0.0148(12) 0.0297(15) -0.0017(10) -0.0114(11) 0.0023(10)
C7 0.0220(13) 0.0195(12) 0.0358(16) 0.0018(11) -0.0056(11) 0.0036(10)
C8 0.0294(14) 0.0325(16) 0.0463(18) 0.0027(13) 0.0005(13) 0.0054(12)
C9 0.0331(15) 0.0266(14) 0.0460(19) -0.0012(13) -0.0064(13) -0.0078(11)
C10 0.0323(15) 0.0172(13) 0.0481(19) 0.0004(12) -0.0183(13) 0.0067(11)
C11 0.0499(19) 0.0311(16) 0.056(2) -0.0079(15) -0.0198(16) 0.0224(14)
C12 0.0352(15) 0.0258(14) 0.0493(19) 0.0038(13) -0.0192(13) 0.0050(12)
C13 0.0193(12) 0.0142(12) 0.0261(14) 0.0000(10) -0.0026(10) 0.0027(9)
C14 0.0200(12) 0.0143(11) 0.0235(14) -0.0001(10) -0.0028(10) -0.0007(9)
C15 0.0251(13) 0.0127(11) 0.0253(15) -0.0039(10) 0.0008(11) 0.0021(9)
C16 0.0199(12) 0.0181(12) 0.0255(15) 0.0027(10) -0.0008(10) 0.0040(9)
C17 0.0239(13) 0.0242(13) 0.0181(14) 0.0001(10) -0.0043(10) 0.0060(10)
C18 0.0207(12) 0.0196(12) 0.0263(15) -0.0014(10) -0.0024(11) 0.0052(9)
C19 0.0293(14) 0.0153(12) 0.0258(15) -0.0009(10) -0.0058(11) 0.0045(10)
C20 0.0421(16) 0.0269(14) 0.0244(15) 0.0001(12) -0.0003(12) -0.0002(12)
C21 0.0400(16) 0.0223(13) 0.0286(16) -0.0037(11) -0.0102(12) 0.0032(11)
C22 0.0316(14) 0.0208(13) 0.0240(15) 0.0028(11) -0.0025(11) 0.0079(10)
C23 0.0314(14) 0.0216(13) 0.0381(17) 0.0055(12) 0.0015(12) 0.0066(11)
C24 0.0527(19) 0.0301(16) 0.064(2) 0.0213(15) 0.0255(17) 0.0165(14)
C25 0.0362(15) 0.0255(14) 0.0268(16) -0.0069(11) -0.0065(12) 0.0138(11)
C26 0.0491(18) 0.0346(16) 0.0350(18) -0.0136(13) -0.0110(14) 0.0070(13)
C27 0.0451(18) 0.0491(19) 0.0337(18) -0.0103(14) 0.0001(14) 0.0217(14)
C28 0.0269(14) 0.0146(12) 0.0402(18) 0.0055(11) -0.0189(12) 0.0025(10)
C29 0.0334(15) 0.0140(13) 0.055(2) -0.0010(12) -0.0206(14) 0.0069(10)
C30 0.0466(18) 0.0148(14) 0.068(2) 0.0037(14) -0.0245(17) 0.0017(12)
C31 0.0417(18) 0.0190(14) 0.078(3) 0.0136(15) -0.0296(17) -0.0054(12)
C32 0.0400(17) 0.0351(16) 0.048(2) 0.0213(14) -0.0185(14) -0.0041(13)
C33 0.0349(15) 0.0224(13) 0.0399(19) 0.0110(12) -0.0232(13) -0.0024(11)
C34 0.0423(17) 0.0170(13) 0.049(2) -0.0117(12) -0.0145(14) 0.0079(11)
C35 0.0412(17) 0.0286(15) 0.048(2) 0.0002(13) -0.0097(14) 0.0022(12)
C36 0.067(2) 0.0271(16) 0.075(3) -0.0187(16) -0.0198(19) 0.0177(15)
C37A 0.051(2) 0.0078(19) 0.049(3) -0.0042(17) -0.006(2) 0.0000(16)
C38A 0.054(3) 0.018(3) 0.048(4) 0.008(3) 0.008(3) 0.0053(16)
C39A 0.054(3) 0.026(2) 0.089(4) 0.001(2) 0.014(3) -0.010(2)
C37B 0.051(3) 0.007(3) 0.051(4) -0.007(3) -0.006(3) 0.000(2)
C38B 0.054(3) 0.018(3) 0.048(4) 0.008(3) 0.008(3) 0.0053(16)
C39B 0.048(4) 0.023(4) 0.085(6) 0.005(4) 0.009(5) -0.010(4)
C40 0.0412(17) 0.0336(15) 0.0298(17) 0.0098(12) -0.0159(13) -0.0071(12)
C41 0.050(2) 0.057(2) 0.048(2) -0.0070(17) -0.0212(16) 0.0030(16)
C42 0.0446(18) 0.064(2) 0.0363(18) 0.0119(16) -0.0194(14) -0.0083(16)

loop_
_atom_type_symbol
_atom_type_description
_atom_type_scat_dispersion_real
_atom_type_scat_dispersion_imag
_atom_type_scat_source
C C 0.0033 0.0016 'International Tables Vol C Tables 4.2.6.8 and 6.1.1.4'
H H 0.0000 0.0000 'International Tables Vol C Tables 4.2.6.8 and 6.1.1.4'
S S 0.1246 0.1234 'International Tables Vol C Tables 4.2.6.8 and 6.1.1.4'
Sn Sn -0.6537 1.4246 'International Tables Vol C Tables 4.2.6.8 and 6.1.1.4'

loop_
_geom_angle_atom_site_label_1
_geom_angle_atom_site_label_2
_geom_angle_atom_site_label_3
_geom_angle
_geom_angle_site_symmetry_1
S1 Sn1 S1 73.09(3) 2_755
C1 S1 Sn1 119.15(8) .
C2 C1 C6 121.0(2) .
C2 C1 S1 114.21(16) .
C6 C1 S1 124.77(19) .
C3 C2 C1 119.3(2) .
C3 C2 C13 119.7(2) .
C1 C2 C13 121.0(2) .
C4 C3 C2 118.5(2) .
C4 C3 C7 118.4(2) .
C2 C3 C7 123.1(2) .
C5 C4 C3 123.4(2) .
C5 C4 H4 118.3 .
C3 C4 H4 118.3 .
C4 C5 C6 118.4(2) .
C4 C5 C10 118.2(2) .
C6 C5 C10 123.4(2) .
C5 C6 C1 119.3(2) .
C5 C6 C28 119.4(2) .
C1 C6 C28 121.3(2) .
C3 C7 C8 111.9(2) .
C3 C7 C9 110.6(2) .
C8 C7 C9 110.3(2) .
C3 C7 H7 108.0 .
C8 C7 H7 108.0 .
C9 C7 H7 108.0 .
C7 C8 H8A 109.5 .
C7 C8 H8B 109.5 .
H8A C8 H8B 109.5 .
C7 C8 H8C 109.5 .
H8A C8 H8C 109.5 .
H8B C8 H8C 109.5 .
C7 C9 H9A 109.5 .
C7 C9 H9B 109.5 .
H9A C9 H9B 109.5 .
C7 C9 H9C 109.5 .
H9A C9 H9C 109.5 .
H9B C9 H9C 109.5 .
C5 C10 C11 110.7(2) .
C5 C10 C12 111.7(2) .
C11 C10 C12 110.0(2) .
C5 C10 H10 108.1 .
C11 C10 H10 108.1 .
C12 C10 H10 108.1 .
C10 C11 H11A 109.5 .
C10 C11 H11B 109.5 .
H11A C11 H11B 109.5 .
C10 C11 H11C 109.5 .
H11A C11 H11C 109.5 .
H11B C11 H11C 109.5 .
C10 C12 H12A 109.5 .
C10 C12 H12B 109.5 .
H12A C12 H12B 109.5 .
C10 C12 H12C 109.5 .
H12A C12 H12C 109.5 .
H12B C12 H12C 109.5 .
C14 C13 C18 120.0(2) .
C14 C13 C2 120.7(2) .
C18 C13 C2 119.3(2) .
C15 C14 C13 118.8(2) .
C15 C14 C19 118.6(2) .
C13 C14 C19 122.5(2) .
C16 C15 C14 122.3(2) .
C16 C15 H15 118.8 .
C14 C15 H15 118.8 .
C17 C16 C15 117.6(2) .
C17 C16 C22 119.5(2) .
C15 C16 C22 122.8(2) .
C16 C17 C18 122.5(2) .
C16 C17 H17 118.7 .
C18 C17 H17 118.7 .
C17 C18 C13 118.6(2) .
C17 C18 C25 118.1(2) .
C13 C18 C25 123.2(2) .
C14 C19 C20 110.6(2) .
C14 C19 C21 112.8(2) .
C20 C19 C21 110.6(2) .
C14 C19 H19 107.5 .
C20 C19 H19 107.5 .
C21 C19 H19 107.5 .
C19 C20 H20A 109.5 .
C19 C20 H20B 109.5 .
H20A C20 H20B 109.5 .
C19 C20 H20C 109.5 .
H20A C20 H20C 109.5 .
H20B C20 H20C 109.5 .
C19 C21 H21A 109.5 .
C19 C21 H21B 109.5 .
H21A C21 H21B 109.5 .
C19 C21 H21C 109.5 .
H21A C21 H21C 109.5 .
H21B C21 H21C 109.5 .
C23 C22 C16 114.3(2) .
C23 C22 C24 110.8(2) .
C16 C22 C24 110.2(2) .
C23 C22 H22 107.1 .
C16 C22 H22 107.1 .
C24 C22 H22 107.1 .
C22 C23 H23A 109.5 .
C22 C23 H23B 109.5 .
H23A C23 H23B 109.5 .
C22 C23 H23C 109.5 .
H23A C23 H23C 109.5 .
H23B C23 H23C 109.5 .
C22 C24 H24A 109.5 .
C22 C24 H24B 109.5 .
H24A C24 H24B 109.5 .
C22 C24 H24C 109.5 .
H24A C24 H24C 109.5 .
H24B C24 H24C 109.5 .
C27 C25 C18 111.6(2) .
C27 C25 C26 110.3(2) .
C18 C25 C26 110.8(2) .
C27 C25 H25 108.0 .
C18 C25 H25 108.0 .
C26 C25 H25 108.0 .
C25 C26 H26A 109.5 .
C25 C26 H26B 109.5 .
H26A C26 H26B 109.5 .
C25 C26 H26C 109.5 .
H26A C26 H26C 109.5 .
H26B C26 H26C 109.5 .
C25 C27 H27A 109.5 .
C25 C27 H27B 109.5 .
H27A C27 H27B 109.5 .
C25 C27 H27C 109.5 .
H27A C27 H27C 109.5 .
H27B C27 H27C 109.5 .
C33 C28 C29 120.0(2) .
C33 C28 C6 119.9(2) .
C29 C28 C6 120.0(3) .
C30 C29 C28 118.1(3) .
C30 C29 C34 120.2(3) .
C28 C29 C34 121.7(2) .
C31 C30 C29 122.9(3) .
C31 C30 H30 118.5 .
C29 C30 H30 118.5 .
C30 C31 C32 118.4(3) .
C30 C31 C37A 115.5(3) .
C32 C31 C37A 125.9(4) .
C30 C31 C37B 139.0(5) .
C32 C31 C37B 102.6(5) .
C31 C32 C33 121.7(3) .
C31 C32 H32 119.1 .
C33 C32 H32 119.1 .
C28 C33 C32 118.8(3) .
C28 C33 C40 122.3(2) .
C32 C33 C40 118.8(3) .
C29 C34 C35 111.4(2) .
C29 C34 C36 113.3(2) .
C35 C34 C36 109.6(2) .
C29 C34 H34 107.4 .
C35 C34 H34 107.4 .
C36 C34 H34 107.4 .
C34 C35 H35A 109.5 .
C34 C35 H35B 109.5 .
H35A C35 H35B 109.5 .
C34 C35 H35C 109.5 .
H35A C35 H35C 109.5 .
H35B C35 H35C 109.5 .
C34 C36 H36A 109.5 .
C34 C36 H36B 109.5 .
H36A C36 H36B 109.5 .
C34 C36 H36C 109.5 .
H36A C36 H36C 109.5 .
H36B C36 H36C 109.5 .
C38A C37A C39A 115.3(4) .
C38A C37A C31 110.7(4) .
C39A C37A C31 109.0(3) .
C38A C37A H37A 107.2 .
C39A C37A H37A 107.2 .
C31 C37A H37A 107.2 .
C37A C38A H38A 109.5 .
C37A C38A H38B 109.5 .
H38A C38A H38B 109.5 .
C37A C38A H38C 109.5 .
H38A C38A H38C 109.5 .
H38B C38A H38C 109.5 .
C37A C39A H39A 109.5 .
C37A C39A H39B 109.5 .
H39A C39A H39B 109.5 .
C37A C39A H39C 109.5 .
H39A C39A H39C 109.5 .
H39B C39A H39C 109.5 .
C38B C37B C39B 118.7(13) .
C38B C37B C31 108.3(13) .
C39B C37B C31 112.8(8) .
C38B C37B H37B 105.3 .
C39B C37B H37B 105.3 .
C31 C37B H37B 105.3 .
C37B C38B H38D 109.5 .
C37B C38B H38E 109.5 .
H38D C38B H38E 109.5 .
C37B C38B H38F 109.5 .
H38D C38B H38F 109.5 .
H38E C38B H38F 109.5 .
C37B C39B H39D 109.5 .
C37B C39B H39E 109.5 .
H39D C39B H39E 109.5 .
C37B C39B H39F 109.5 .
H39D C39B H39F 109.5 .
H39E C39B H39F 109.5 .
C41 C40 C33 112.7(2) .
C41 C40 C42 109.8(3) .
C33 C40 C42 110.9(2) .
C41 C40 H40 107.7 .
C33 C40 H40 107.7 .
C42 C40 H40 107.7 .
C40 C41 H41A 109.5 .
C40 C41 H41B 109.5 .
H41A C41 H41B 109.5 .
C40 C41 H41C 109.5 .
H41A C41 H41C 109.5 .
H41B C41 H41C 109.5 .
C40 C42 H42A 109.5 .
C40 C42 H42B 109.5 .
H42A C42 H42B 109.5 .
C40 C42 H42C 109.5 .
H42A C42 H42C 109.5 .
H42B C42 H42C 109.5 .

loop_
_geom_bond_atom_site_label_1
_geom_bond_atom_site_label_2
_geom_bond_distance
_geom_bond_site_symmetry_2
Sn1 S1 2.5009(6) 2_755
Sn1 S1 2.5009(6) .
S1 C1 1.776(2) .
C1 C2 1.409(3) .
C1 C6 1.409(3) .
C2 C3 1.402(3) .
C2 C13 1.517(3) .
C3 C4 1.388(3) .
C3 C7 1.526(3) .
C4 C5 1.387(3) .
C4 H4 0.9500 .
C5 C6 1.404(3) .
C5 C10 1.527(3) .
C6 C28 1.503(3) .
C7 C8 1.527(4) .
C7 C9 1.538(4) .
C7 H7 1.0000 .
C8 H8A 0.9800 .
C8 H8B 0.9800 .
C8 H8C 0.9800 .
C9 H9A 0.9800 .
C9 H9B 0.9800 .
C9 H9C 0.9800 .
C10 C11 1.531(4) .
C10 C12 1.537(3) .
C10 H10 1.0000 .
C11 H11A 0.9800 .
C11 H11B 0.9800 .
C11 H11C 0.9800 .
C12 H12A 0.9800 .
C12 H12B 0.9800 .
C12 H12C 0.9800 .
C13 C14 1.403(3) .
C13 C18 1.406(3) .
C14 C15 1.399(3) .
C14 C19 1.521(3) .
C15 C16 1.386(3) .
C15 H15 0.9500 .
C16 C17 1.386(3) .
C16 C22 1.524(3) .
C17 C18 1.395(3) .
C17 H17 0.9500 .
C18 C25 1.521(3) .
C19 C20 1.530(4) .
C19 C21 1.532(3) .
C19 H19 1.0000 .
C20 H20A 0.9800 .
C20 H20B 0.9800 .
C20 H20C 0.9800 .
C21 H21A 0.9800 .
C21 H21B 0.9800 .
C21 H21C 0.9800 .
C22 C23 1.511(3) .
C22 C24 1.525(4) .
C22 H22 1.0000 .
C23 H23A 0.9800 .
C23 H23B 0.9800 .
C23 H23C 0.9800 .
C24 H24A 0.9800 .
C24 H24B 0.9800 .
C24 H24C 0.9800 .
C25 C27 1.519(4) .
C25 C26 1.533(4) .
C25 H25 1.0000 .
C26 H26A 0.9800 .
C26 H26B 0.9800 .
C26 H26C 0.9800 .
C27 H27A 0.9800 .
C27 H27B 0.9800 .
C27 H27C 0.9800 .
C28 C33 1.401(4) .
C28 C29 1.422(4) .
C29 C30 1.394(4) .
C29 C34 1.512(4) .
C30 C31 1.370(5) .
C30 H30 0.9500 .
C31 C32 1.388(4) .
C31 C37A 1.546(4) .
C31 C37B 1.570(9) .
C32 C33 1.406(4) .
C32 H32 0.9500 .
C33 C40 1.526(4) .
C34 C35 1.537(4) .
C34 C36 1.538(4) .
C34 H34 1.0000 .
C35 H35A 0.9800 .
C35 H35B 0.9800 .
C35 H35C 0.9800 .
C36 H36A 0.9800 .
C36 H36B 0.9800 .
C36 H36C 0.9800 .
C37A C38A 1.488(5) .
C37A C39A 1.500(5) .
C37A H37A 1.0000 .
C38A H38A 0.9800 .
C38A H38B 0.9800 .
C38A H38C 0.9800 .
C39A H39A 0.9800 .
C39A H39B 0.9800 .
C39A H39C 0.9800 .
C37B C38B 1.482(9) .
C37B C39B 1.494(9) .
C37B H37B 1.0000 .
C38B H38D 0.9800 .
C38B H38E 0.9800 .
C38B H38F 0.9800 .
C39B H39D 0.9800 .
C39B H39E 0.9800 .
C39B H39F 0.9800 .
C40 C41 1.517(4) .
C40 C42 1.534(3) .
C40 H40 1.0000 .
C41 H41A 0.9800 .
C41 H41B 0.9800 .
C41 H41C 0.9800 .
C42 H42A 0.9800 .
C42 H42B 0.9800 .
C42 H42C 0.9800 .

loop_
_geom_torsion_atom_site_label_1
_geom_torsion_atom_site_label_2
_geom_torsion_atom_site_label_3
_geom_torsion_atom_site_label_4
_geom_torsion
_geom_torsion_site_symmetry_1
S1 Sn1 S1 C1 -152.46(11) 2_755
Sn1 S1 C1 C2 -178.64(15) .
Sn1 S1 C1 C6 3.8(3) .
C6 C1 C2 C3 0.5(4) .
S1 C1 C2 C3 -177.15(19) .
C6 C1 C2 C13 -178.8(2) .
S1 C1 C2 C13 3.5(3) .
C1 C2 C3 C4 -1.5(4) .
C13 C2 C3 C4 177.9(2) .
C1 C2 C3 C7 178.1(2) .
C13 C2 C3 C7 -2.5(4) .
C2 C3 C4 C5 0.8(4) .
C7 C3 C4 C5 -178.8(2) .
C3 C4 C5 C6 0.8(4) .
C3 C4 C5 C10 -177.8(2) .
C4 C5 C6 C1 -1.7(4) .
C10 C5 C6 C1 176.8(2) .
C4 C5 C6 C28 176.7(2) .
C10 C5 C6 C28 -4.8(4) .
C2 C1 C6 C5 1.1(4) .
S1 C1 C6 C5 178.5(2) .
C2 C1 C6 C28 -177.3(2) .
S1 C1 C6 C28 0.2(4) .
C4 C3 C7 C8 -59.0(3) .
C2 C3 C7 C8 121.5(3) .
C4 C3 C7 C9 64.4(3) .
C2 C3 C7 C9 -115.1(3) .
C4 C5 C10 C11 66.5(3) .
C6 C5 C10 C11 -112.0(3) .
C4 C5 C10 C12 -56.6(4) .
C6 C5 C10 C12 124.9(3) .
C3 C2 C13 C14 81.9(3) .
C1 C2 C13 C14 -98.7(3) .
C3 C2 C13 C18 -96.2(3) .
C1 C2 C13 C18 83.2(3) .
C18 C13 C14 C15 3.0(3) .
C2 C13 C14 C15 -175.1(2) .
C18 C13 C14 C19 -173.9(2) .
C2 C13 C14 C19 8.0(3) .
C13 C14 C15 C16 -0.3(4) .
C19 C14 C15 C16 176.7(2) .
C14 C15 C16 C17 -2.1(4) .
C14 C15 C16 C22 177.2(2) .
C15 C16 C17 C18 1.9(4) .
C22 C16 C17 C18 -177.5(2) .
C16 C17 C18 C13 0.8(4) .
C16 C17 C18 C25 -176.7(2) .
C14 C13 C18 C17 -3.2(4) .
C2 C13 C18 C17 174.9(2) .
C14 C13 C18 C25 174.1(2) .
C2 C13 C18 C25 -7.8(4) .
C15 C14 C19 C20 -78.5(3) .
C13 C14 C19 C20 98.4(3) .
C15 C14 C19 C21 46.0(3) .
C13 C14 C19 C21 -137.2(2) .
C17 C16 C22 C23 -146.9(2) .
C15 C16 C22 C23 33.8(3) .
C17 C16 C22 C24 87.6(3) .
C15 C16 C22 C24 -91.7(3) .
C17 C18 C25 C27 -65.6(3) .
C13 C18 C25 C27 117.1(3) .
C17 C18 C25 C26 57.8(3) .
C13 C18 C25 C26 -119.5(3) .
C5 C6 C28 C33 -93.0(3) .
C1 C6 C28 C33 85.4(3) .
C5 C6 C28 C29 82.6(3) .
C1 C6 C28 C29 -99.0(3) .
C33 C28 C29 C30 3.0(4) .
C6 C28 C29 C30 -172.6(2) .
C33 C28 C29 C34 -176.9(2) .
C6 C28 C29 C34 7.5(3) .
C28 C29 C30 C31 -0.2(4) .
C34 C29 C30 C31 179.7(3) .
C29 C30 C31 C32 -2.9(4) .
C29 C30 C31 C37A 172.1(3) .
C29 C30 C31 C37B 178.0(8) .
C30 C31 C32 C33 3.2(4) .
C37A C31 C32 C33 -171.2(3) .
C37B C31 C32 C33 -177.4(5) .
C29 C28 C33 C32 -2.7(4) .
C6 C28 C33 C32 173.0(2) .
C29 C28 C33 C40 -179.8(2) .
C6 C28 C33 C40 -4.2(4) .
C31 C32 C33 C28 -0.5(4) .
C31 C32 C33 C40 176.8(2) .
C30 C29 C34 C35 -85.3(3) .
C28 C29 C34 C35 94.6(3) .
C30 C29 C34 C36 38.8(3) .
C28 C29 C34 C36 -141.3(2) .
C30 C31 C37A C38A -96.2(4) .
C32 C31 C37A C38A 78.4(5) .
C37B C31 C37A C38A 93.4(14) .
C30 C31 C37A C39A 136.0(4) .
C32 C31 C37A C39A -49.4(5) .
C37B C31 C37A C39A -34.4(12) .
C30 C31 C37B C38B -84.4(12) .
C32 C31 C37B C38B 96.4(11) .
C37A C31 C37B C38B -71.3(17) .
C30 C31 C37B C39B 49.0(15) .
C32 C31 C37B C39B -130.2(9) .
C37A C31 C37B C39B 62.2(11) .
C28 C33 C40 C41 -121.5(3) .
C32 C33 C40 C41 61.3(3) .
C28 C33 C40 C42 114.9(3) .
C32 C33 C40 C42 -62.3(3) .
